data_7217932
loop_
_publ_author_name
'Hatcher, Lauren E.'
'Bigos, Edward J.'
'Bryant, Mathew J.'
'MacCready, Emily M.'
'Robinson, Thomas P.'
'Saunders, Lucy K.'
'Thomas, Lynne H.'
'Beavers, Christine M.'
'Teat, Simon J.'
'Christensen, Jeppe'
'Raithby, Paul R.'

_publ_section_title
;
 Thermal and photochemical control of nitro--nitrito linkage isomerism in
 single-crystals of [Ni(medpt)(NO2)(\h2-ONO)]
;
_journal_issue 35
_journal_name_full CrystEngComm
_journal_page_first 8263
_journal_paper_doi 10.1039/C4CE00675E
_journal_volume 16
_journal_year 2014
_chemical_formula_moiety 'C7 H19 N5 Ni O4'
_chemical_formula_sum 'C7 H19 N5 Ni O4'
_chemical_formula_weight 295.98
_chemical_name_systematic
;
Dinitro-(3,3-diamino-N-methyldipropylamine)nickel(II)
;
_space_group_IT_number 4
_symmetry_cell_setting monoclinic
_symmetry_space_group_name_Hall 'P 2yb'
_symmetry_space_group_name_H-M 'P 1 21 1'
_atom_sites_solution_hydrogens geom
_atom_sites_solution_primary direct
_atom_sites_solution_secondary difmap
_audit_creation_method SHELXL-97
_cell_angle_alpha 90.000
_cell_angle_beta 103.958(5)
_cell_angle_gamma 90.000
_cell_formula_units_Z 6
_cell_length_a 7.104(5)
_cell_length_b 23.968(5)
_cell_length_c 10.941(5)
_cell_measurement_reflns_used 8101
_cell_measurement_temperature 110(2)
_cell_measurement_theta_max 29.0585
_cell_measurement_theta_min 3.0576
_cell_volume 1807.9(16)
_computing_cell_refinement
;
CrysAlisPro, Agilent Technologies,
Version 1.171.35.11 (release 16-05-2011 CrysAlis171 .NET)
(compiled May 16 2011,17:55:39)
;
_computing_data_collection
;
CrysAlisPro, Agilent Technologies,
Version 1.171.35.11 (release 16-05-2011 CrysAlis171 .NET)
(compiled May 16 2011,17:55:39)
;
_computing_data_reduction
;
CrysAlisPro, Agilent Technologies,
Version 1.171.35.11 (release 16-05-2011 CrysAlis171 .NET)
(compiled May 16 2011,17:55:39)
;
_computing_molecular_graphics 'POV-RAY for Windows, 3.62 (Cason, 2009)'
_computing_publication_material 'WinGX, 1.80.05 (Farrugia, 1999)'
_computing_structure_refinement 'SHELXL-97 (Sheldrick, 1997)'
_computing_structure_solution 'SHELXS-97 (Sheldrick, 1997)'
_diffrn_ambient_temperature 110(2)
_diffrn_detector_area_resol_mean 10.3795
_diffrn_measured_fraction_theta_full 0.993
_diffrn_measured_fraction_theta_max 0.905
_diffrn_measurement_device_type 'Xcalibur, Atlas, Gemini ultra'
_diffrn_measurement_method '\w scans'
_diffrn_radiation_monochromator graphite
_diffrn_radiation_source 'Enhance (Mo) X-ray Source'
_diffrn_radiation_type MoK\a
_diffrn_radiation_wavelength 0.71073
_diffrn_reflns_av_R_equivalents 0.0402
_diffrn_reflns_av_sigmaI/netI 0.0481
_diffrn_reflns_limit_h_max 9
_diffrn_reflns_limit_h_min -9
_diffrn_reflns_limit_k_max 32
_diffrn_reflns_limit_k_min -29
_diffrn_reflns_limit_l_max 14
_diffrn_reflns_limit_l_min -12
_diffrn_reflns_number 13240
_diffrn_reflns_theta_full 25.00
_diffrn_reflns_theta_max 29.23
_diffrn_reflns_theta_min 3.07
_exptl_absorpt_coefficient_mu 1.623
_exptl_absorpt_correction_T_max 1.00000
_exptl_absorpt_correction_T_min 0.64551
_exptl_absorpt_correction_type multi-scan
_exptl_absorpt_process_details
;
CrysAlisPro, Agilent Technologies,
Version 1.171.35.21 (release 20-01-2012 CrysAlis171 .NET)
(compiled Jan 23 2012,18:06:46)
Empirical absorption correction using spherical harmonics,
 implemented in SCALE3 ABSPACK scaling algorithm.
;
_exptl_crystal_colour Violet
_exptl_crystal_density_diffrn 1.631
_exptl_crystal_density_method 'not measured'
_exptl_crystal_description Block
_exptl_crystal_F_000 936
_exptl_crystal_size_max 0.50
_exptl_crystal_size_mid 0.40
_exptl_crystal_size_min 0.10
_refine_diff_density_max 0.479
_refine_diff_density_min -0.420
_refine_diff_density_rms 0.076
_refine_ls_abs_structure_details 'Flack H D (1983), Acta Cryst. A39, 876-881'
_refine_ls_abs_structure_Flack 0.498(12)
_refine_ls_extinction_method none
_refine_ls_goodness_of_fit_ref 0.998
_refine_ls_hydrogen_treatment mixed
_refine_ls_matrix_type full
_refine_ls_number_parameters 500
_refine_ls_number_reflns 7592
_refine_ls_number_restraints 13
_refine_ls_restrained_S_all 1.002
_refine_ls_R_factor_all 0.0403
_refine_ls_R_factor_gt 0.0318
_refine_ls_shift/su_max 0.000
_refine_ls_shift/su_mean 0.000
_refine_ls_structure_factor_coef Fsqd
_refine_ls_weighting_details 'calc w=1/[\s^2^(Fo^2^)+(0.0409P)^2^+0.0000P] where P=(Fo^2^+2Fc^2^)/3'
_refine_ls_weighting_scheme calc
_refine_ls_wR_factor_gt 0.0710
_refine_ls_wR_factor_ref 0.0732
_reflns_number_gt 6595
_reflns_number_total 7592
_reflns_threshold_expression >2sigma(I)
_cod_duplicate_entry 7216715
_cod_data_source_file c4ce00675e2.cif
_cod_data_source_block complex7_110K
_cod_original_sg_symbol_H-M P2(1)
_cod_database_code 7217932

loop_
_symmetry_equiv_pos_as_xyz
'x, y, z'
'-x, y+1/2, -z'

loop_
_atom_site_label
_atom_site_type_symbol
_atom_site_fract_x
_atom_site_fract_y
_atom_site_fract_z
_atom_site_U_iso_or_equiv
_atom_site_adp_type
_atom_site_occupancy
_atom_site_symmetry_multiplicity
_atom_site_calc_flag
_atom_site_refinement_flags
_atom_site_disorder_assembly
_atom_site_disorder_group
C1 C 0.3210(6) -0.15512(17) -0.3655(3) 0.0251(8) Uani 1 1 d . . .
H1A H 0.2077 -0.1757 -0.4157 0.030 Uiso 1 1 calc R . .
H1B H 0.4398 -0.1728 -0.3798 0.030 Uiso 1 1 calc R . .
C2 C 0.3116(6) -0.09554(17) -0.4091(3) 0.0249(8) Uani 1 1 d . . .
H2A H 0.3362 -0.0944 -0.4944 0.030 Uiso 1 1 calc R . .
H2B H 0.4162 -0.0742 -0.3521 0.030 Uiso 1 1 calc R . .
C3 C 0.1184(5) -0.06718(16) -0.4133(3) 0.0224(8) Uani 1 1 d . . .
H3A H 0.1098 -0.0333 -0.4661 0.027 Uiso 1 1 calc R . .
H3B H 0.0132 -0.0926 -0.4559 0.027 Uiso 1 1 calc R . .
C4 C -0.1203(5) -0.02763(18) -0.3205(3) 0.0216(9) Uani 1 1 d . . .
H4A H -0.2082 -0.0565 -0.3676 0.026 Uiso 1 1 calc R . .
H4B H -0.1241 0.0045 -0.3779 0.026 Uiso 1 1 calc R . .
C5 C -0.2004(5) -0.00882(18) -0.2122(3) 0.0243(9) Uani 1 1 d . . .
H5A H -0.3236 0.0113 -0.2464 0.029 Uiso 1 1 calc R . .
H5B H -0.1082 0.0180 -0.1610 0.029 Uiso 1 1 calc R . .
C6 C -0.2378(5) -0.05486(17) -0.1272(3) 0.0211(8) Uani 1 1 d . . .
H6A H -0.3079 -0.0394 -0.0668 0.025 Uiso 1 1 calc R . .
H6B H -0.3217 -0.0835 -0.1785 0.025 Uiso 1 1 calc R . .
C7 C 0.2177(5) -0.00535(16) -0.2348(3) 0.0220(8) Uani 1 1 d . . .
H7A H 0.2098 0.0246 -0.2968 0.033 Uiso 1 1 calc R . .
H7B H 0.3502 -0.0201 -0.2117 0.033 Uiso 1 1 calc R . .
H7C H 0.1832 0.0094 -0.1595 0.033 Uiso 1 1 calc R . .
C11 C 0.5502(6) -0.04883(18) 0.3263(3) 0.0259(9) Uani 1 1 d . . .
H11A H 0.5206 -0.0892 0.3186 0.031 Uiso 1 1 calc R . .
H11B H 0.6049 -0.0402 0.4164 0.031 Uiso 1 1 calc R . .
C12 C 0.6969(6) -0.03430(17) 0.2509(4) 0.0291(9) Uani 1 1 d . . .
H12A H 0.8062 -0.0610 0.2732 0.035 Uiso 1 1 calc R . .
H12B H 0.6349 -0.0393 0.1603 0.035 Uiso 1 1 calc R . .
C13 C 0.7769(5) 0.02393(17) 0.2704(4) 0.0212(8) Uani 1 1 d . . .
H13A H 0.8925 0.0259 0.2351 0.025 Uiso 1 1 calc R . .
H13B H 0.8214 0.0305 0.3622 0.025 Uiso 1 1 calc R . .
C14 C 0.7559(5) 0.12253(17) 0.2532(4) 0.0227(8) Uani 1 1 d . . .
H14A H 0.8680 0.1221 0.2143 0.027 Uiso 1 1 calc R . .
H14B H 0.8082 0.1211 0.3456 0.027 Uiso 1 1 calc R . .
C15 C 0.6529(7) 0.17704(17) 0.2218(4) 0.0332(10) Uani 1 1 d . . .
H15A H 0.5758 0.1757 0.1334 0.040 Uiso 1 1 calc R . .
H15B H 0.7508 0.2070 0.2278 0.040 Uiso 1 1 calc R . .
C16 C 0.5202(6) 0.19192(17) 0.3054(3) 0.0232(8) Uani 1 1 d . . .
H16A H 0.5912 0.1885 0.3948 0.028 Uiso 1 1 calc R . .
H16B H 0.4769 0.2311 0.2900 0.028 Uiso 1 1 calc R . .
C17 C 0.5936(4) 0.0657(2) 0.0758(3) 0.0272(8) Uani 1 1 d . . .
H17A H 0.5056 0.0960 0.0383 0.041 Uiso 1 1 calc R . .
H17B H 0.5303 0.0297 0.0514 0.041 Uiso 1 1 calc R . .
H17C H 0.7126 0.0680 0.0456 0.041 Uiso 1 1 calc R . .
C21 C -0.2598(5) 0.19829(18) -0.1452(4) 0.0259(9) Uani 1 1 d . . .
H21A H -0.3461 0.2256 -0.1992 0.031 Uiso 1 1 calc R . .
H21B H -0.3283 0.1834 -0.0834 0.031 Uiso 1 1 calc R . .
C22 C -0.2156(6) 0.15109(17) -0.2256(4) 0.0247(9) Uani 1 1 d . . .
H22A H -0.3348 0.1287 -0.2563 0.030 Uiso 1 1 calc R . .
H22B H -0.1169 0.1265 -0.1726 0.030 Uiso 1 1 calc R . .
C23 C -0.1417(6) 0.17044(17) -0.3390(3) 0.0233(9) Uani 1 1 d . . .
H23A H -0.1444 0.1381 -0.3958 0.028 Uiso 1 1 calc R . .
H23B H -0.2333 0.1986 -0.3857 0.028 Uiso 1 1 calc R . .
C24 C 0.0889(6) 0.21083(17) -0.4348(3) 0.0254(8) Uani 1 1 d . . .
H24A H -0.0191 0.2355 -0.4771 0.030 Uiso 1 1 calc R . .
H24B H 0.0814 0.1766 -0.4865 0.030 Uiso 1 1 calc R . .
C25 C 0.2784(5) 0.24024(17) -0.4345(3) 0.0254(8) Uani 1 1 d . . .
H25A H 0.3006 0.2384 -0.5204 0.030 Uiso 1 1 calc R . .
H25B H 0.3859 0.2200 -0.3773 0.030 Uiso 1 1 calc R . .
C26 C 0.2847(6) 0.30110(18) -0.3938(3) 0.0293(9) Uani 1 1 d . . .
H26A H 0.4017 0.3192 -0.4098 0.035 Uiso 1 1 calc R . .
H26B H 0.1694 0.3209 -0.4439 0.035 Uiso 1 1 calc R . .
C27 C 0.1990(5) 0.15115(17) -0.2540(4) 0.0241(8) Uani 1 1 d . . .
H27A H 0.1938 0.1208 -0.3146 0.036 Uiso 1 1 calc R . .
H27B H 0.1673 0.1366 -0.1777 0.036 Uiso 1 1 calc R . .
H27C H 0.3297 0.1672 -0.2323 0.036 Uiso 1 1 calc R . .
N2 N 0.3713(5) -0.12779(15) 0.0572(3) 0.0252(7) Uani 1 1 d . . .
N3 N 0.3224(5) -0.15907(14) -0.2306(3) 0.0210(7) Uani 1 1 d . A .
H3C H 0.4431 -0.1478 -0.1858 0.025 Uiso 1 1 calc R . .
H3D H 0.3111 -0.1963 -0.2128 0.025 Uiso 1 1 calc R . .
N4 N 0.0814(4) -0.05067(13) -0.2896(2) 0.0171(6) Uani 1 1 d . A .
N5 N -0.0574(4) -0.08114(14) -0.0572(3) 0.0208(7) Uani 1 1 d . A .
H5C H -0.0897 -0.1085 -0.0067 0.025 Uiso 1 1 calc R . .
H5D H 0.0133 -0.0546 -0.0047 0.025 Uiso 1 1 calc R . .
N12 N 0.3874(4) 0.0692(2) 0.5193(2) 0.0334(6) Uani 1 1 d . . .
N13 N 0.3731(5) -0.01674(14) 0.2795(3) 0.0244(7) Uani 1 1 d . B .
H13C H 0.2859 -0.0271 0.3253 0.029 Uiso 1 1 calc R . .
H13D H 0.3214 -0.0274 0.1975 0.029 Uiso 1 1 calc R . .
N14 N 0.6422(3) 0.07105(16) 0.21432(19) 0.0152(4) Uani 1 1 d . B .
N15 N 0.3508(5) 0.15480(15) 0.2799(3) 0.0267(7) Uani 1 1 d . B .
H15C H 0.2754 0.1640 0.2017 0.032 Uiso 1 1 calc R . .
H15D H 0.2797 0.1632 0.3375 0.032 Uiso 1 1 calc R . .
N22 N 0.3449(5) 0.27522(16) 0.0310(3) 0.0330(9) Uani 1 1 d . . .
N23 N -0.0800(4) 0.22636(13) -0.0779(3) 0.0204(7) Uani 1 1 d . C .
H23C H -0.0062 0.2007 -0.0245 0.024 Uiso 1 1 calc R . .
H23D H -0.1135 0.2539 -0.0286 0.024 Uiso 1 1 calc R . .
N24 N 0.0572(4) 0.19481(13) -0.3102(3) 0.0188(6) Uani 1 1 d . C .
N25 N 0.2885(5) 0.30546(14) -0.2589(3) 0.0233(7) Uani 1 1 d . C .
H25C H 0.2746 0.3426 -0.2419 0.028 Uiso 1 1 calc R . .
H25D H 0.4107 0.2951 -0.2147 0.028 Uiso 1 1 calc R . .
O3 O 0.3588(4) -0.08466(11) -0.0118(2) 0.0227(6) Uani 1 1 d . A .
O4 O 0.2485(4) -0.16447(11) 0.0092(2) 0.0253(6) Uani 1 1 d . A .
O13 O 0.2333(3) 0.06745(18) 0.4350(2) 0.0341(6) Uani 1 1 d . B .
O14 O 0.5361(3) 0.07127(15) 0.47354(17) 0.0253(4) Uani 1 1 d . B .
O23 O 0.2183(4) 0.31149(13) -0.0171(2) 0.0306(7) Uani 1 1 d . C .
O24 O 0.3346(4) 0.23280(12) -0.0379(2) 0.0260(6) Uani 1 1 d . C .
Ni1 Ni 0.12096(6) -0.116461(15) -0.15866(4) 0.01634(10) Uani 1 1 d . . .
Ni2 Ni 0.38970(4) 0.06934(2) 0.28302(3) 0.01629(9) Uani 1 1 d . . .
Ni3 Ni 0.09270(6) 0.261770(16) -0.18280(4) 0.01764(10) Uani 1 1 d . . .
N1 N -0.068(4) -0.1733(12) -0.257(3) 0.028(5) Uiso 0.120(8) 1 d PD A 1
O1 O -0.229(4) -0.1602(14) -0.310(3) 0.049(5) Uiso 0.120(8) 1 d PD A 1
O2 O -0.039(5) -0.2240(10) -0.250(3) 0.018(4) Uiso 0.120(8) 1 d PD A 1
N1A N -0.1478(6) -0.20704(15) -0.2777(3) 0.0252(10) Uani 0.880(8) 1 d PD A 2
O1A O -0.1143(5) -0.15421(13) -0.2719(3) 0.0231(9) Uani 0.880(8) 1 d PD A 2
O2A O -0.0162(5) -0.23616(17) -0.2109(4) 0.0318(9) Uani 0.880(8) 1 d PD A 2
N11 N 0.1757(5) 0.0713(3) 0.1074(4) 0.0210(10) Uani 0.680(8) 1 d PD B 3
O11 O 0.1081(9) 0.1155(2) 0.0519(5) 0.0328(14) Uani 0.680(8) 1 d PD B 3
O12 O 0.1103(7) 0.02739(19) 0.0580(4) 0.0345(14) Uani 0.680(8) 1 d PD B 3
N11A N 0.0860(10) 0.0757(4) 0.0277(7) 0.013(2) Uiso 0.320(8) 1 d PD B 4
O11A O 0.1741(12) 0.0464(4) 0.1250(8) 0.019(2) Uiso 0.320(8) 1 d PD B 4
O12A O 0.1445(19) 0.1267(5) 0.0342(13) 0.031(3) Uiso 0.320(8) 1 d PD B 4
N21 N -0.109(4) 0.3224(12) -0.271(3) 0.028(5) Uiso 0.129(8) 1 d PD C 5
O22 O -0.092(4) 0.3729(11) -0.285(2) 0.018(4) Uiso 0.129(8) 1 d PD C 5
O21 O -0.262(4) 0.3055(12) -0.330(2) 0.049(5) Uiso 0.129(8) 1 d PD C 5
N21A N -0.1860(6) 0.34959(17) -0.3044(3) 0.0277(11) Uani 0.871(8) 1 d PD C 6
O21A O -0.1467(5) 0.29748(14) -0.2970(3) 0.0255(9) Uani 0.871(8) 1 d PD C 6
O22A O -0.0524(5) 0.37999(17) -0.2397(4) 0.0341(10) Uani 0.871(8) 1 d PD C 6

loop_
_atom_site_aniso_label
_atom_site_aniso_U_11
_atom_site_aniso_U_22
_atom_site_aniso_U_33
_atom_site_aniso_U_23
_atom_site_aniso_U_13
_atom_site_aniso_U_12
C1 0.0294(19) 0.028(2) 0.0209(17) -0.0018(14) 0.0126(16) 0.0023(16)
C2 0.0269(19) 0.031(2) 0.0186(16) 0.0038(14) 0.0082(15) 0.0013(16)
C3 0.0234(18) 0.024(2) 0.0189(16) 0.0068(14) 0.0042(15) -0.0042(15)
C4 0.0158(18) 0.025(2) 0.0199(18) 0.0064(14) -0.0044(15) -0.0020(15)
C5 0.0139(17) 0.031(2) 0.0277(19) 0.0067(16) 0.0040(15) 0.0039(16)
C6 0.0136(16) 0.025(2) 0.0241(17) 0.0023(14) 0.0034(14) -0.0027(15)
C7 0.0182(17) 0.021(2) 0.0253(18) 0.0053(14) 0.0018(15) -0.0064(15)
C11 0.028(2) 0.022(2) 0.0273(19) 0.0008(15) 0.0052(16) -0.0023(16)
C12 0.037(2) 0.022(2) 0.033(2) -0.0024(16) 0.0177(19) 0.0013(17)
C13 0.0103(16) 0.021(2) 0.0331(19) 0.0046(15) 0.0061(15) 0.0011(14)
C14 0.0164(17) 0.026(2) 0.0275(18) -0.0011(15) 0.0095(15) -0.0062(16)
C15 0.040(2) 0.018(2) 0.047(2) 0.0066(17) 0.022(2) 0.0025(17)
C16 0.0265(19) 0.0177(19) 0.0252(18) -0.0019(15) 0.0058(16) 0.0028(16)
C17 0.0200(14) 0.045(2) 0.0199(15) -0.0029(18) 0.0105(12) 0.0010(19)
C21 0.0175(18) 0.032(2) 0.0276(18) -0.0043(16) 0.0036(16) -0.0046(17)
C22 0.0175(18) 0.020(2) 0.033(2) -0.0061(16) -0.0017(16) -0.0057(16)
C23 0.0181(17) 0.026(2) 0.0226(18) -0.0118(14) -0.0007(15) -0.0038(16)
C24 0.0275(19) 0.026(2) 0.0212(17) -0.0092(15) 0.0034(15) -0.0006(16)
C25 0.0241(19) 0.030(2) 0.0231(17) -0.0106(15) 0.0080(15) 0.0039(16)
C26 0.035(2) 0.031(2) 0.0232(18) -0.0025(15) 0.0097(17) -0.0008(17)
C27 0.0221(18) 0.0178(19) 0.0324(19) -0.0073(15) 0.0066(16) 0.0025(15)
N2 0.0245(15) 0.031(2) 0.0207(14) 0.0081(13) 0.0063(12) 0.0081(14)
N3 0.0219(15) 0.0216(17) 0.0201(14) 0.0049(11) 0.0060(13) -0.0014(12)
N4 0.0143(14) 0.0205(16) 0.0147(13) 0.0038(11) 0.0000(11) -0.0022(12)
N5 0.0157(14) 0.0289(19) 0.0180(14) 0.0055(12) 0.0044(12) 0.0015(13)
N12 0.0310(14) 0.0509(18) 0.0211(13) -0.0059(18) 0.0117(12) -0.002(2)
N13 0.0196(15) 0.0268(18) 0.0261(15) 0.0029(12) 0.0044(13) -0.0097(13)
N14 0.0127(10) 0.0168(11) 0.0163(11) 0.0009(14) 0.0041(9) -0.0005(15)
N15 0.0172(14) 0.0314(19) 0.0299(16) -0.0078(13) 0.0027(13) 0.0037(13)
N22 0.0263(17) 0.048(3) 0.0257(16) -0.0081(15) 0.0075(14) -0.0127(17)
N23 0.0196(15) 0.0180(17) 0.0229(14) -0.0065(12) 0.0038(13) 0.0034(12)
N24 0.0177(14) 0.0170(16) 0.0202(14) -0.0065(11) 0.0014(12) 0.0032(12)
N25 0.0226(16) 0.0213(17) 0.0270(16) -0.0049(12) 0.0077(14) -0.0026(13)
O3 0.0165(12) 0.0254(15) 0.0237(12) 0.0039(10) 0.0003(10) -0.0015(11)
O4 0.0299(14) 0.0233(15) 0.0265(13) 0.0057(11) 0.0142(12) 0.0031(11)
O13 0.0217(11) 0.0541(17) 0.0298(12) -0.0063(15) 0.0125(10) -0.0072(15)
O14 0.0209(10) 0.0374(11) 0.0179(10) -0.0039(13) 0.0051(8) -0.0033(15)
O23 0.0387(16) 0.0281(16) 0.0298(14) -0.0139(11) 0.0178(13) -0.0095(13)
O24 0.0165(12) 0.0303(16) 0.0298(13) -0.0040(11) 0.0026(11) -0.0003(11)
Ni1 0.0147(2) 0.0165(2) 0.01746(19) 0.00527(17) 0.00332(16) -0.00102(17)
Ni2 0.01081(16) 0.02413(19) 0.01442(17) -0.0032(2) 0.00401(14) -0.0021(2)
Ni3 0.0154(2) 0.0176(2) 0.0195(2) -0.00691(17) 0.00348(17) 0.00142(18)
N1A 0.025(2) 0.022(2) 0.030(2) -0.0016(16) 0.0105(17) -0.0046(17)
O1A 0.0197(19) 0.0192(19) 0.0261(17) 0.0020(13) -0.0026(15) -0.0061(13)
O2A 0.0309(19) 0.0189(18) 0.049(2) 0.0101(17) 0.0151(18) 0.0045(16)
N11 0.0122(19) 0.034(3) 0.017(2) 0.000(3) 0.0051(16) -0.005(3)
O11 0.025(3) 0.032(4) 0.035(3) 0.011(2) -0.006(2) -0.003(2)
O12 0.033(3) 0.031(3) 0.033(2) -0.0079(19) -0.005(2) -0.001(2)
N21A 0.033(2) 0.025(2) 0.029(2) 0.0042(17) 0.0163(18) 0.011(2)
O21A 0.0244(19) 0.0206(19) 0.0286(17) -0.0046(13) 0.0007(15) 0.0096(14)
O22A 0.025(2) 0.026(2) 0.053(3) -0.008(2) 0.012(2) -0.0028(16)

loop_
_atom_type_symbol
_atom_type_description
_atom_type_scat_dispersion_real
_atom_type_scat_dispersion_imag
_atom_type_scat_source
C C 0.0033 0.0016 'International Tables Vol C Tables 4.2.6.8 and 6.1.1.4'
H H 0.0000 0.0000 'International Tables Vol C Tables 4.2.6.8 and 6.1.1.4'
N N 0.0061 0.0033 'International Tables Vol C Tables 4.2.6.8 and 6.1.1.4'
O O 0.0106 0.0060 'International Tables Vol C Tables 4.2.6.8 and 6.1.1.4'
Ni Ni 0.3393 1.1124 'International Tables Vol C Tables 4.2.6.8 and 6.1.1.4'

loop_
_geom_angle_atom_site_label_1
_geom_angle_atom_site_label_2
_geom_angle_atom_site_label_3
_geom_angle
N3 C1 C2 111.6(3)
N3 C1 H1A 109.3
C2 C1 H1A 109.3
N3 C1 H1B 109.3
C2 C1 H1B 109.3
H1A C1 H1B 108.0
C1 C2 C3 113.9(3)
C1 C2 H2A 108.8
C3 C2 H2A 108.8
C1 C2 H2B 108.8
C3 C2 H2B 108.8
H2A C2 H2B 107.7
N4 C3 C2 116.5(3)
N4 C3 H3A 108.2
C2 C3 H3A 108.2
N4 C3 H3B 108.2
C2 C3 H3B 108.2
H3A C3 H3B 107.3
N4 C4 C5 117.2(3)
N4 C4 H4A 108.0
C5 C4 H4A 108.0
N4 C4 H4B 108.0
C5 C4 H4B 108.0
H4A C4 H4B 107.3
C4 C5 C6 115.1(4)
C4 C5 H5A 108.5
C6 C5 H5A 108.5
C4 C5 H5B 108.5
C6 C5 H5B 108.5
H5A C5 H5B 107.5
N5 C6 C5 112.0(3)
N5 C6 H6A 109.2
C5 C6 H6A 109.2
N5 C6 H6B 109.2
C5 C6 H6B 109.2
H6A C6 H6B 107.9
N4 C7 H7A 109.5
N4 C7 H7B 109.5
H7A C7 H7B 109.5
N4 C7 H7C 109.5
H7A C7 H7C 109.5
H7B C7 H7C 109.5
N13 C11 C12 109.6(3)
N13 C11 H11A 109.7
C12 C11 H11A 109.7
N13 C11 H11B 109.7
C12 C11 H11B 109.7
H11A C11 H11B 108.2
C13 C12 C11 114.9(3)
C13 C12 H12A 108.5
C11 C12 H12A 108.5
C13 C12 H12B 108.5
C11 C12 H12B 108.5
H12A C12 H12B 107.5
C12 C13 N14 117.1(3)
C12 C13 H13A 108.0
N14 C13 H13A 108.0
C12 C13 H13B 108.0
N14 C13 H13B 108.0
H13A C13 H13B 107.3
N14 C14 C15 117.3(3)
N14 C14 H14A 108.0
C15 C14 H14A 108.0
N14 C14 H14B 108.0
C15 C14 H14B 108.0
H14A C14 H14B 107.2
C14 C15 C16 114.2(3)
C14 C15 H15A 108.7
C16 C15 H15A 108.7
C14 C15 H15B 108.7
C16 C15 H15B 108.7
H15A C15 H15B 107.6
N15 C16 C15 110.2(3)
N15 C16 H16A 109.6
C15 C16 H16A 109.6
N15 C16 H16B 109.6
C15 C16 H16B 109.6
H16A C16 H16B 108.1
N14 C17 H17A 109.5
N14 C17 H17B 109.5
H17A C17 H17B 109.5
N14 C17 H17C 109.5
H17A C17 H17C 109.5
H17B C17 H17C 109.5
N23 C21 C22 110.9(3)
N23 C21 H21A 109.5
C22 C21 H21A 109.5
N23 C21 H21B 109.5
C22 C21 H21B 109.5
H21A C21 H21B 108.1
C21 C22 C23 113.9(4)
C21 C22 H22A 108.8
C23 C22 H22A 108.8
C21 C22 H22B 108.8
C23 C22 H22B 108.8
H22A C22 H22B 107.7
N24 C23 C22 116.2(3)
N24 C23 H23A 108.2
C22 C23 H23A 108.2
N24 C23 H23B 108.2
C22 C23 H23B 108.2
H23A C23 H23B 107.4
N24 C24 C25 116.7(3)
N24 C24 H24A 108.1
C25 C24 H24A 108.1
N24 C24 H24B 108.1
C25 C24 H24B 108.1
H24A C24 H24B 107.3
C24 C25 C26 114.1(3)
C24 C25 H25A 108.7
C26 C25 H25A 108.7
C24 C25 H25B 108.7
C26 C25 H25B 108.7
H25A C25 H25B 107.6
N25 C26 C25 110.7(3)
N25 C26 H26A 109.5
C25 C26 H26A 109.5
N25 C26 H26B 109.5
C25 C26 H26B 109.5
H26A C26 H26B 108.1
N24 C27 H27A 109.5
N24 C27 H27B 109.5
H27A C27 H27B 109.5
N24 C27 H27C 109.5
H27A C27 H27C 109.5
H27B C27 H27C 109.5
O4 N2 O3 112.2(3)
C1 N3 Ni1 120.8(2)
C1 N3 H3C 107.1
Ni1 N3 H3C 107.1
C1 N3 H3D 107.1
Ni1 N3 H3D 107.1
H3C N3 H3D 106.8
C7 N4 C3 108.7(3)
C7 N4 C4 108.5(3)
C3 N4 C4 105.1(2)
C7 N4 Ni1 107.9(2)
C3 N4 Ni1 113.3(2)
C4 N4 Ni1 113.2(2)
C6 N5 Ni1 118.0(2)
C6 N5 H5C 107.8
Ni1 N5 H5C 107.8
C6 N5 H5D 107.8
Ni1 N5 H5D 107.8
H5C N5 H5D 107.2
O13 N12 O14 111.9(2)
C11 N13 Ni2 118.6(2)
C11 N13 H13C 107.7
Ni2 N13 H13C 107.7
C11 N13 H13D 107.7
Ni2 N13 H13D 107.7
H13C N13 H13D 107.1
C17 N14 C14 110.1(3)
C17 N14 C13 108.7(3)
C14 N14 C13 104.9(2)
C17 N14 Ni2 110.88(16)
C14 N14 Ni2 111.5(2)
C13 N14 Ni2 110.5(2)
C16 N15 Ni2 119.8(3)
C16 N15 H15C 107.4
Ni2 N15 H15C 107.4
C16 N15 H15D 107.4
Ni2 N15 H15D 107.4
H15C N15 H15D 106.9
O24 N22 O23 111.8(3)
C21 N23 Ni3 118.2(2)
C21 N23 H23C 107.8
Ni3 N23 H23C 107.8
C21 N23 H23D 107.8
Ni3 N23 H23D 107.8
H23C N23 H23D 107.1
C27 N24 C24 109.0(3)
C27 N24 C23 109.0(3)
C24 N24 C23 104.7(3)
C27 N24 Ni3 107.7(2)
C24 N24 Ni3 113.0(2)
C23 N24 Ni3 113.3(2)
C26 N25 Ni3 121.0(3)
C26 N25 H25C 107.1
Ni3 N25 H25C 107.1
C26 N25 H25D 107.1
Ni3 N25 H25D 107.1
H25C N25 H25D 106.8
N2 O3 Ni1 94.9(2)
N2 O4 Ni1 95.1(2)
N12 O13 Ni2 92.54(15)
N12 O14 Ni2 97.47(17)
N22 O23 Ni3 94.5(2)
N22 O24 Ni3 95.8(2)
N1 Ni1 O1A 16.0(7)
N1 Ni1 N5 98.6(9)
O1A Ni1 N5 89.39(14)
N1 Ni1 N3 83.9(9)
O1A Ni1 N3 95.21(15)
N5 Ni1 N3 169.72(12)
N1 Ni1 N4 100.3(9)
O1A Ni1 N4 87.90(12)
N5 Ni1 N4 93.47(12)
N3 Ni1 N4 95.88(12)
N1 Ni1 O3 157.8(8)
O1A Ni1 O3 169.99(12)
N5 Ni1 O3 85.80(12)
N3 Ni1 O3 88.19(12)
N4 Ni1 O3 101.14(11)
N1 Ni1 O4 100.4(9)
O1A Ni1 O4 113.13(12)
N5 Ni1 O4 86.97(11)
N3 Ni1 O4 82.77(11)
N4 Ni1 O4 158.97(11)
O3 Ni1 O4 57.89(10)
N15 Ni2 N13 169.35(10)
N15 Ni2 O11A 100.3(2)
N13 Ni2 O11A 72.2(2)
N15 Ni2 O14 91.54(13)
N13 Ni2 O14 93.05(13)
O11A Ni2 O14 156.8(2)
N15 Ni2 N14 95.56(14)
N13 Ni2 N14 93.58(14)
O11A Ni2 N14 103.2(2)
O14 Ni2 N14 95.36(8)
N15 Ni2 N11 84.27(19)
N13 Ni2 N11 88.88(19)
O11A Ni2 N11 17.0(2)
O14 Ni2 N11 165.12(10)
N14 Ni2 N11 99.24(11)
N15 Ni2 O13 86.75(14)
N13 Ni2 O13 87.53(14)
O11A Ni2 O13 102.5(2)
O14 Ni2 O13 58.06(8)
N14 Ni2 O13 153.41(9)
N11 Ni2 O13 107.34(11)
O21A Ni3 N23 89.61(14)
O21A Ni3 N25 94.79(15)
N23 Ni3 N25 169.58(12)
O21A Ni3 N24 88.01(12)
N23 Ni3 N24 93.60(12)
N25 Ni3 N24 95.98(13)
O21A Ni3 N21 19.0(6)
N23 Ni3 N21 96.2(7)
N25 Ni3 N21 85.2(7)
N24 Ni3 N21 105.3(8)
O21A Ni3 O24 170.36(11)
N23 Ni3 O24 86.19(12)
N25 Ni3 O24 87.99(12)
N24 Ni3 O24 100.90(11)
N21 Ni3 O24 153.5(7)
O21A Ni3 O23 113.24(13)
N23 Ni3 O23 86.63(11)
N25 Ni3 O23 82.96(12)
N24 Ni3 O23 158.74(12)
N21 Ni3 O23 95.8(8)
O24 Ni3 O23 57.88(11)
O1 N1 O2 115(3)
O1 N1 Ni1 121(2)
O2 N1 Ni1 123(2)
O2A N1A O1A 114.6(4)
N1A O1A Ni1 125.6(3)
O12 N11 O11 116.9(4)
O12 N11 Ni2 119.3(4)
O11 N11 Ni2 123.9(4)
O12A N11A O11A 112.5(10)
N11A O11A Ni2 130.2(7)
O21 N21 O22 112(3)
O21 N21 Ni3 116(3)
O22 N21 Ni3 131(2)
O22A N21A O21A 113.8(4)
N21A O21A Ni3 125.9(3)

loop_
_geom_bond_atom_site_label_1
_geom_bond_atom_site_label_2
_geom_bond_distance
C1 N3 1.476(4)
C1 C2 1.502(5)
C1 H1A 0.9900
C1 H1B 0.9900
C2 C3 1.523(5)
C2 H2A 0.9900
C2 H2B 0.9900
C3 N4 1.493(4)
C3 H3A 0.9900
C3 H3B 0.9900
C4 N4 1.496(5)
C4 C5 1.502(5)
C4 H4A 0.9900
C4 H4B 0.9900
C5 C6 1.508(5)
C5 H5A 0.9900
C5 H5B 0.9900
C6 N5 1.467(5)
C6 H6A 0.9900
C6 H6B 0.9900
C7 N4 1.482(5)
C7 H7A 0.9800
C7 H7B 0.9800
C7 H7C 0.9800
C11 N13 1.458(5)
C11 C12 1.518(6)
C11 H11A 0.9900
C11 H11B 0.9900
C12 C13 1.503(6)
C12 H12A 0.9900
C12 H12B 0.9900
C13 N14 1.512(5)
C13 H13A 0.9900
C13 H13B 0.9900
C14 N14 1.480(5)
C14 C15 1.496(6)
C14 H14A 0.9900
C14 H14B 0.9900
C15 C16 1.507(6)
C15 H15A 0.9900
C15 H15B 0.9900
C16 N15 1.468(5)
C16 H16A 0.9900
C16 H16B 0.9900
C17 N14 1.477(3)
C17 H17A 0.9800
C17 H17B 0.9800
C17 H17C 0.9800
C21 N23 1.473(5)
C21 C22 1.512(6)
C21 H21A 0.9900
C21 H21B 0.9900
C22 C23 1.531(6)
C22 H22A 0.9900
C22 H22B 0.9900
C23 N24 1.491(5)
C23 H23A 0.9900
C23 H23B 0.9900
C24 N24 1.484(5)
C24 C25 1.519(5)
C24 H24A 0.9900
C24 H24B 0.9900
C25 C26 1.523(6)
C25 H25A 0.9900
C25 H25B 0.9900
C26 N25 1.473(5)
C26 H26A 0.9900
C26 H26B 0.9900
C27 N24 1.480(5)
C27 H27A 0.9800
C27 H27B 0.9800
C27 H27C 0.9800
N2 O4 1.260(4)
N2 O3 1.271(4)
N3 Ni1 2.063(3)
N3 H3C 0.9200
N3 H3D 0.9200
N4 Ni1 2.103(3)
N5 Ni1 2.058(3)
N5 H5C 0.9200
N5 H5D 0.9200
N12 O13 1.250(3)
N12 O14 1.274(3)
N13 Ni2 2.066(3)
N13 H13C 0.9200
N13 H13D 0.9200
N14 Ni2 2.106(2)
N15 Ni2 2.066(4)
N15 H15C 0.9200
N15 H15D 0.9200
N22 O24 1.257(4)
N22 O23 1.270(5)
N23 Ni3 2.055(3)
N23 H23C 0.9200
N23 H23D 0.9200
N24 Ni3 2.101(3)
N25 Ni3 2.069(3)
N25 H25C 0.9200
N25 H25D 0.9200
O3 Ni1 2.169(3)
O4 Ni1 2.171(3)
O13 Ni2 2.212(2)
O14 Ni2 2.094(2)
O23 Ni3 2.173(3)
O24 Ni3 2.153(3)
Ni1 N1 2.03(3)
Ni1 O1A 2.036(3)
Ni2 O11A 2.088(9)
Ni2 N11 2.144(4)
Ni3 O21A 2.040(3)
Ni3 N21 2.10(3)
N1 O1 1.198(10)
N1 O2 1.231(19)
N1A O2A 1.251(5)
N1A O1A 1.287(4)
N11 O12 1.223(6)
N11 O11 1.257(7)
N11A O12A 1.286(9)
N11A O11A 1.303(8)
N21 O21 1.192(10)
N21 O22 1.231(19)
N21A O22A 1.269(5)
N21A O21A 1.278(5)

loop_
_geom_hbond_atom_site_label_D
_geom_hbond_atom_site_label_H
_geom_hbond_atom_site_label_A
_geom_hbond_distance_DH
_geom_hbond_distance_HA
_geom_hbond_distance_DA
_geom_hbond_angle_DHA
_geom_hbond_site_symmetry_A
N3 H3C N22 0.92 2.70 3.217(5) 116.1 2_645
N3 H3D O2 0.92 2.51 2.96(3) 110.8 .
N3 H3D O2A 0.92 2.52 3.082(5) 119.8 .
N5 H5C O23 0.92 2.17 3.006(4) 151.1 2_545
N5 H5C O22A 0.92 2.66 3.287(6) 126.5 2_545
N5 H5D O12 0.92 2.14 3.008(5) 156.8 .
N13 H13D O12 0.92 2.28 2.880(5) 122.4 .
N15 H15C O12A 0.92 2.05 2.815(15) 139.8 .
N15 H15C O11 0.92 2.12 2.830(6) 132.7 .
N23 H23C O12A 0.92 2.09 2.969(14) 158.8 .
N23 H23C O11 0.92 2.28 3.154(6) 158.2 .
N23 H23D O4 0.92 2.21 3.046(4) 150.6 2
N23 H23D O2A 0.92 2.57 3.196(5) 125.8 2
N25 H25C O22A 0.92 2.50 3.057(5) 119.7 .
N25 H25C O22 0.92 2.64 3.11(3) 112.4 .

loop_
_geom_torsion_atom_site_label_1
_geom_torsion_atom_site_label_2
_geom_torsion_atom_site_label_3
_geom_torsion_atom_site_label_4
_geom_torsion
N3 C1 C2 C3 -69.2(4)
C1 C2 C3 N4 75.0(4)
N4 C4 C5 C6 -68.0(4)
C4 C5 C6 N5 67.2(4)
N13 C11 C12 C13 68.2(4)
C11 C12 C13 N14 -72.0(4)
N14 C14 C15 C16 76.1(5)
C14 C15 C16 N15 -69.9(5)
N23 C21 C22 C23 -69.2(4)
C21 C22 C23 N24 70.4(4)
N24 C24 C25 C26 -75.5(4)
C24 C25 C26 N25 68.9(4)
C2 C1 N3 Ni1 49.4(4)
C2 C3 N4 C7 67.5(4)
C2 C3 N4 C4 -176.4(3)
C2 C3 N4 Ni1 -52.3(4)
C5 C4 N4 C7 -65.5(4)
C5 C4 N4 C3 178.3(3)
C5 C4 N4 Ni1 54.2(4)
C5 C6 N5 Ni1 -58.3(4)
C12 C11 N13 Ni2 -59.2(4)
C15 C14 N14 C17 69.0(4)
C15 C14 N14 C13 -174.2(4)
C15 C14 N14 Ni2 -54.5(4)
C12 C13 N14 C17 -64.8(4)
C12 C13 N14 C14 177.5(3)
C12 C13 N14 Ni2 57.2(4)
C15 C16 N15 Ni2 52.3(4)
C22 C21 N23 Ni3 59.4(4)
C25 C24 N24 C27 -66.8(4)
C25 C24 N24 C23 176.7(3)
C25 C24 N24 Ni3 52.9(4)
C22 C23 N24 C27 64.7(4)
C22 C23 N24 C24 -178.8(3)
C22 C23 N24 Ni3 -55.2(4)
C25 C26 N25 Ni3 -49.2(4)
O4 N2 O3 Ni1 0.0(3)
O3 N2 O4 Ni1 0.0(3)
O14 N12 O13 Ni2 0.3(4)
O13 N12 O14 Ni2 -0.3(4)
O24 N22 O23 Ni3 0.9(3)
O23 N22 O24 Ni3 -0.9(3)
C6 N5 Ni1 N1 -59.7(9)
C6 N5 Ni1 O1A -46.6(3)
C6 N5 Ni1 N3 -163.4(6)
C6 N5 Ni1 N4 41.3(3)
C6 N5 Ni1 O3 142.2(3)
C6 N5 Ni1 O4 -159.8(3)
C1 N3 Ni1 N1 71.0(9)
C1 N3 Ni1 O1A 59.6(3)
C1 N3 Ni1 N5 175.9(6)
C1 N3 Ni1 N4 -28.8(3)
C1 N3 Ni1 O3 -129.8(3)
C1 N3 Ni1 O4 172.3(3)
C7 N4 Ni1 N1 -177.3(9)
C3 N4 Ni1 N1 -57.0(9)
C4 N4 Ni1 N1 62.6(9)
C7 N4 Ni1 O1A 172.5(2)
C3 N4 Ni1 O1A -67.1(2)
C4 N4 Ni1 O1A 52.4(3)
C7 N4 Ni1 N5 83.3(2)
C3 N4 Ni1 N5 -156.4(2)
C4 N4 Ni1 N5 -36.8(2)
C7 N4 Ni1 N3 -92.4(2)
C3 N4 Ni1 N3 27.9(2)
C4 N4 Ni1 N3 147.5(2)
C7 N4 Ni1 O3 -3.1(2)
C3 N4 Ni1 O3 117.2(2)
C4 N4 Ni1 O3 -123.2(2)
C7 N4 Ni1 O4 -7.3(4)
C3 N4 Ni1 O4 113.0(3)
C4 N4 Ni1 O4 -127.4(3)
N2 O3 Ni1 N1 -14(3)
N2 O3 Ni1 O1A 27.5(8)
N2 O3 Ni1 N5 89.1(2)
N2 O3 Ni1 N3 -82.6(2)
N2 O3 Ni1 N4 -178.2(2)
N2 O3 Ni1 O4 0.01(19)
N2 O4 Ni1 N1 174.8(9)
N2 O4 Ni1 O1A -175.0(2)
N2 O4 Ni1 N5 -87.0(2)
N2 O4 Ni1 N3 92.4(2)
N2 O4 Ni1 N4 4.8(4)
N2 O4 Ni1 O3 -0.01(19)
C16 N15 Ni2 N13 177.8(5)
C16 N15 Ni2 O11A -137.8(3)
C16 N15 Ni2 O14 62.3(3)
C16 N15 Ni2 N14 -33.3(3)
C16 N15 Ni2 N11 -132.0(3)
C16 N15 Ni2 O13 120.2(3)
C11 N13 Ni2 N15 -167.1(5)
C11 N13 Ni2 O11A 146.5(4)
C11 N13 Ni2 O14 -51.7(3)
C11 N13 Ni2 N14 43.9(3)
C11 N13 Ni2 N11 143.0(3)
C11 N13 Ni2 O13 -109.5(3)
N12 O14 Ni2 N15 85.4(3)
N12 O14 Ni2 N13 -85.0(3)
N12 O14 Ni2 O11A -35.8(7)
N12 O14 Ni2 N14 -178.9(3)
N12 O14 Ni2 N11 12.2(9)
N12 O14 Ni2 O13 0.2(3)
C17 N14 Ni2 N15 -92.3(3)
C14 N14 Ni2 N15 30.8(2)
C13 N14 Ni2 N15 147.1(2)
C17 N14 Ni2 N13 82.3(3)
C14 N14 Ni2 N13 -154.7(2)
C13 N14 Ni2 N13 -38.4(2)
C17 N14 Ni2 O11A 9.7(4)
C14 N14 Ni2 O11A 132.8(3)
C13 N14 Ni2 O11A -110.9(3)
C17 N14 Ni2 O14 175.7(3)
C14 N14 Ni2 O14 -61.3(2)
C13 N14 Ni2 O14 55.0(3)
C17 N14 Ni2 N11 -7.2(4)
C14 N14 Ni2 N11 115.8(3)
C13 N14 Ni2 N11 -127.8(3)
C17 N14 Ni2 O13 173.9(3)
C14 N14 Ni2 O13 -63.1(4)
C13 N14 Ni2 O13 53.2(5)
N12 O13 Ni2 N15 -94.1(3)
N12 O13 Ni2 N13 94.9(3)
N12 O13 Ni2 O11A 166.1(4)
N12 O13 Ni2 O14 -0.2(3)
N12 O13 Ni2 N14 1.9(5)
N12 O13 Ni2 N11 -177.0(3)
C21 N23 Ni3 O21A 46.6(3)
C21 N23 Ni3 N25 161.8(6)
C21 N23 Ni3 N24 -41.3(3)
C21 N23 Ni3 N21 64.5(8)
C21 N23 Ni3 O24 -142.0(3)
C21 N23 Ni3 O23 160.0(3)
C26 N25 Ni3 O21A -59.2(3)
C26 N25 Ni3 N23 -173.9(6)
C26 N25 Ni3 N24 29.3(3)
C26 N25 Ni3 N21 -75.6(8)
C26 N25 Ni3 O24 130.1(3)
C26 N25 Ni3 O23 -172.0(3)
C27 N24 Ni3 O21A -173.1(2)
C24 N24 Ni3 O21A 66.4(2)
C23 N24 Ni3 O21A -52.5(3)
C27 N24 Ni3 N23 -83.6(2)
C24 N24 Ni3 N23 155.9(2)
C23 N24 Ni3 N23 37.0(3)
C27 N24 Ni3 N25 92.3(2)
C24 N24 Ni3 N25 -28.2(2)
C23 N24 Ni3 N25 -147.1(3)
C27 N24 Ni3 N21 178.9(8)
C24 N24 Ni3 N21 58.4(8)
C23 N24 Ni3 N21 -60.4(8)
C27 N24 Ni3 O24 3.2(2)
C24 N24 Ni3 O24 -117.3(2)
C23 N24 Ni3 O24 123.8(2)
C27 N24 Ni3 O23 6.3(5)
C24 N24 Ni3 O23 -114.2(3)
C23 N24 Ni3 O23 127.0(3)
N22 O24 Ni3 O21A -23.5(9)
N22 O24 Ni3 N23 -87.9(2)
N22 O24 Ni3 N25 83.5(2)
N22 O24 Ni3 N24 179.2(2)
N22 O24 Ni3 N21 8.4(17)
N22 O24 Ni3 O23 0.6(2)
N22 O23 Ni3 O21A 175.2(2)
N22 O23 Ni3 N23 87.1(2)
N22 O23 Ni3 N25 -92.6(2)
N22 O23 Ni3 N24 -4.2(4)
N22 O23 Ni3 N21 -177.0(8)
N22 O23 Ni3 O24 -0.5(2)
O1A Ni1 N1 O1 -7(2)
N5 Ni1 N1 O1 48(3)
N3 Ni1 N1 O1 -142(3)
N4 Ni1 N1 O1 -47(3)
O3 Ni1 N1 O1 148(2)
O4 Ni1 N1 O1 137(3)
O1A Ni1 N1 O2 -175(7)
N5 Ni1 N1 O2 -119(3)
N3 Ni1 N1 O2 51(3)
N4 Ni1 N1 O2 146(3)
O3 Ni1 N1 O2 -19(5)
O4 Ni1 N1 O2 -31(3)
O2A N1A O1A Ni1 -3.6(5)
N1 Ni1 O1A N1A 13(4)
N5 Ni1 O1A N1A -112.1(4)
N3 Ni1 O1A N1A 58.7(4)
N4 Ni1 O1A N1A 154.4(4)
O3 Ni1 O1A N1A -50.9(10)
O4 Ni1 O1A N1A -25.7(4)
N15 Ni2 N11 O12 -172.2(4)
N13 Ni2 N11 O12 -0.4(3)
O11A Ni2 N11 O12 -11.8(9)
O14 Ni2 N11 O12 -98.1(8)
N14 Ni2 N11 O12 93.0(4)
O13 Ni2 N11 O12 -87.5(4)
N15 Ni2 N11 O11 6.1(5)
N13 Ni2 N11 O11 177.9(5)
O11A Ni2 N11 O11 166.5(12)
O14 Ni2 N11 O11 80.2(9)
N14 Ni2 N11 O11 -88.7(5)
O13 Ni2 N11 O11 90.8(5)
O12A N11A O11A Ni2 -0.5(12)
N15 Ni2 O11A N11A 21.2(8)
N13 Ni2 O11A N11A -166.6(9)
O14 Ni2 O11A N11A 140.9(6)
N14 Ni2 O11A N11A -77.1(8)
N11 Ni2 O11A N11A 1.4(5)
O13 Ni2 O11A N11A 110.1(8)
O21A Ni3 N21 O21 12.3(17)
N23 Ni3 N21 O21 -58(3)
N25 Ni3 N21 O21 132(3)
N24 Ni3 N21 O21 37(3)
O24 Ni3 N21 O21 -151.9(18)
O23 Ni3 N21 O21 -145(2)
O21A Ni3 N21 O22 -158(5)
N23 Ni3 N21 O22 131(3)
N25 Ni3 N21 O22 -38(3)
N24 Ni3 N21 O22 -133(3)
O24 Ni3 N21 O22 38(4)
O23 Ni3 N21 O22 44(3)
O22A N21A O21A Ni3 5.3(6)
N23 Ni3 O21A N21A 111.1(4)
N25 Ni3 O21A N21A -59.4(4)
N24 Ni3 O21A N21A -155.2(4)
N21 Ni3 O21A N21A 1(2)
O24 Ni3 O21A N21A 47.0(10)
O23 Ni3 O21A N21A 25.0(4)
